data_4324800
loop_
_publ_author_name
'Ian A. Gass'
'Christopher J. Gartshore'
'David W. Lupton'
'Boujemaa Moubaraki'
'Ayman Nafady'
'Alan M. Bond'
'John F. Boas'
'John D. Cashion'
'Carsten Milsmann'
'Karl Wieghardt'
'Keith S. Murray'

_publ_contact_author_address
; School of Chemistry, 171 
  Monash university, 
  Vic 3800, 
  Australia
;
_publ_contact_author_email Keith.murray@sci.monash.edu.au
_publ_contact_author_fax +61-3-9905-4597
_publ_contact_author_name 'Keith. S. Murray'
_publ_contact_author_phone +61-3-9905-4512
_publ_section_title
;
 Anion Dependent Redox Changes in Iron Bis-terdentate Nitroxide {NNO}
 Chelates
;
_journal_name_full 'Inorganic Chemistry'
_journal_page_first 3052
_journal_page_last 3064
_journal_paper_doi 10.1021/ic102588h
_journal_volume 50
_journal_year 2011
_chemical_formula_moiety
;
C30 H32 Fe N6 O4, 2(B F4)
;
_chemical_formula_sum 'C30 H32 B2 F8 Fe N6 O4'
_chemical_formula_weight 770.09
_space_group_IT_number 2
_symmetry_cell_setting triclinic
_symmetry_space_group_name_Hall '-P 1'
_symmetry_space_group_name_H-M 'P -1'
_atom_sites_solution_hydrogens geom
_atom_sites_solution_primary direct
_atom_sites_solution_secondary difmap
_audit_creation_date '9 November 2005'
_audit_creation_method SHELXL-97
_cell_angle_alpha 89.994(2)
_cell_angle_beta 86.119(3)
_cell_angle_gamma 75.890(2)
_cell_formula_units_Z 2
_cell_length_a 9.5140(7)
_cell_length_b 13.0947(10)
_cell_length_c 13.2183(10)
_cell_measurement_reflns_used 2207
_cell_measurement_temperature 123(2)
_cell_measurement_theta_max 26.68
_cell_measurement_theta_min 2.61
_cell_volume 1593.2(2)
_computing_cell_refinement 'Bruker Apex2 V2.0'
_computing_data_collection 'Bruker Apex2 V2.0'
_computing_data_reduction 'Bruker Apex2 V2.0'
_computing_molecular_graphics X-SEED
_computing_publication_material 'XCIF V6.12 (BrukerAXS, 2001).'
_computing_structure_refinement 'SHELXL-97 (Sheldrick, 1997)'
_computing_structure_solution 'SHELXS-97 (Sheldrick, 1990)'
_diffrn_ambient_temperature 123(2)
_diffrn_measured_fraction_theta_full 0.979
_diffrn_measured_fraction_theta_max 0.979
_diffrn_measurement_device_type 'APEX X8'
_diffrn_measurement_method 'scans in phi and omega'
_diffrn_radiation_monochromator graphite
_diffrn_radiation_source 'fine-focus sealed tube'
_diffrn_radiation_type MoK\a
_diffrn_radiation_wavelength 0.71073
_diffrn_reflns_av_R_equivalents 0.0374
_diffrn_reflns_av_sigmaI/netI 0.0840
_diffrn_reflns_limit_h_max 10
_diffrn_reflns_limit_h_min -12
_diffrn_reflns_limit_k_max 16
_diffrn_reflns_limit_k_min -17
_diffrn_reflns_limit_l_max 17
_diffrn_reflns_limit_l_min -10
_diffrn_reflns_number 11703
_diffrn_reflns_theta_full 27.50
_diffrn_reflns_theta_max 27.50
_diffrn_reflns_theta_min 1.60
_diffrn_standards_decay_% 0
_diffrn_standards_interval_count 0
_diffrn_standards_interval_time 0
_diffrn_standards_number 0
_exptl_absorpt_coefficient_mu 0.568
_exptl_absorpt_correction_T_max 0.9453
_exptl_absorpt_correction_T_min 0.8130
_exptl_absorpt_correction_type multi-scan
_exptl_absorpt_process_details SADABS
_exptl_crystal_colour green
_exptl_crystal_density_diffrn 1.605
_exptl_crystal_description block
_exptl_crystal_F_000 788
_exptl_crystal_size_max 0.38
_exptl_crystal_size_mid 0.25
_exptl_crystal_size_min 0.10
_refine_diff_density_max 0.660
_refine_diff_density_min -0.527
_refine_diff_density_rms 0.087
_refine_ls_extinction_method none
_refine_ls_goodness_of_fit_ref 1.043
_refine_ls_hydrogen_treatment constr
_refine_ls_matrix_type full
_refine_ls_number_parameters 467
_refine_ls_number_reflns 7162
_refine_ls_number_restraints 0
_refine_ls_restrained_S_all 1.043
_refine_ls_R_factor_all 0.0878
_refine_ls_R_factor_gt 0.0541
_refine_ls_shift/su_max 0.000
_refine_ls_shift/su_mean 0.000
_refine_ls_structure_factor_coef Fsqd
_refine_ls_weighting_details 'calc w=1/[\s^2^(Fo^2^)+(0.0567P)^2^+0.2028P] where P=(Fo^2^+2Fc^2^)/3'
_refine_ls_weighting_scheme calc
_refine_ls_wR_factor_gt 0.1192
_refine_ls_wR_factor_ref 0.1346
_reflns_number_gt 4970
_reflns_number_total 7162
_reflns_threshold_expression >2sigma(I)
_cod_data_source_file ic102588h_si_001.cif
_cod_data_source_block global
_cod_database_code 4324800

loop_
_symmetry_equiv_pos_as_xyz
'x, y, z'
'-x, -y, -z'

loop_
_atom_site_label
_atom_site_type_symbol
_atom_site_fract_x
_atom_site_fract_y
_atom_site_fract_z
_atom_site_U_iso_or_equiv
_atom_site_adp_type
_atom_site_occupancy
_atom_site_symmetry_multiplicity
_atom_site_calc_flag
_atom_site_refinement_flags
Fe1 Fe 0.0000 0.0000 0.0000 0.01247(15) Uani 1 2 d S
Fe2 Fe 0.0000 0.5000 0.5000 0.01189(15) Uani 1 2 d S
F1 F 0.6836(3) 0.4845(2) 0.25931(19) 0.0633(8) Uani 1 1 d .
F2 F 0.4612(3) 0.5195(2) 0.1999(2) 0.0606(8) Uani 1 1 d .
F3 F 0.6494(3) 0.54788(17) 0.10188(16) 0.0492(7) Uani 1 1 d .
F4 F 0.5616(2) 0.65217(16) 0.23949(15) 0.0389(6) Uani 1 1 d .
F5 F 0.4731(2) 0.99150(14) 0.35930(13) 0.0245(4) Uani 1 1 d .
F6 F 0.6824(3) 0.96711(19) 0.2592(2) 0.0656(8) Uani 1 1 d .
F7 F 0.4757(3) 1.0656(3) 0.2062(2) 0.0795(10) Uani 1 1 d .
F8 F 0.5834(3) 1.12488(19) 0.33047(18) 0.0579(8) Uani 1 1 d .
O1 O 0.0411(2) -0.00524(15) 0.13698(15) 0.0147(4) Uani 1 1 d .
O2 O 0.0585(2) -0.26654(16) 0.20234(15) 0.0197(5) Uani 1 1 d .
O3 O 0.0437(2) 0.49443(15) 0.35862(14) 0.0138(4) Uani 1 1 d .
O4 O 0.0331(2) 0.23882(15) 0.29038(15) 0.0168(5) Uani 1 1 d .
N1 N 0.1464(3) -0.13450(19) -0.02496(18) 0.0141(5) Uani 1 1 d .
N2 N -0.1440(3) -0.08566(19) 0.02472(18) 0.0140(5) Uani 1 1 d .
N3 N 0.0372(3) -0.0922(2) 0.18609(18) 0.0170(6) Uani 1 1 d .
N4 N 0.1338(3) 0.36092(19) 0.51020(18) 0.0138(5) Uani 1 1 d .
N5 N -0.1550(3) 0.42344(19) 0.48846(18) 0.0137(5) Uani 1 1 d .
N6 N 0.0304(3) 0.41081(19) 0.30895(18) 0.0152(5) Uani 1 1 d .
C1 C 0.2438(3) -0.1510(2) -0.1063(2) 0.0188(7) Uani 1 1 d .
H1 H 0.2382 -0.0979 -0.1558 0.023 Uiso 1 1 calc R
C2 C 0.3516(3) -0.2436(2) -0.1192(2) 0.0213(7) Uani 1 1 d .
H21 H 0.4174 -0.2543 -0.1778 0.026 Uiso 1 1 calc R
C3 C 0.3627(3) -0.3203(3) -0.0463(3) 0.0227(7) Uani 1 1 d .
H36 H 0.4376 -0.3833 -0.0531 0.027 Uiso 1 1 calc R
C4 C 0.2621(3) -0.3036(2) 0.0371(2) 0.0210(7) Uani 1 1 d .
H33 H 0.2675 -0.3548 0.0885 0.025 Uiso 1 1 calc R
C5 C 0.1546(3) -0.2114(2) 0.0439(2) 0.0152(6) Uani 1 1 d .
C6 C 0.0350(3) -0.1880(2) 0.1293(2) 0.0158(6) Uani 1 1 d .
C7 C -0.1124(3) -0.1698(2) 0.0860(2) 0.0146(6) Uani 1 1 d .
C8 C -0.2061(3) -0.2344(2) 0.1067(2) 0.0182(7) Uani 1 1 d .
H27 H -0.1808 -0.2925 0.1505 0.022 Uiso 1 1 calc R
C9 C -0.3381(3) -0.2120(3) 0.0619(2) 0.0209(7) Uani 1 1 d .
H25 H -0.4048 -0.2547 0.0744 0.025 Uiso 1 1 calc R
C10 C -0.3701(3) -0.1269(2) -0.0011(2) 0.0182(7) Uani 1 1 d .
H44 H -0.4596 -0.1103 -0.0326 0.022 Uiso 1 1 calc R
C11 C -0.2723(3) -0.0659(2) -0.0182(2) 0.0159(6) Uani 1 1 d .
H19 H -0.2959 -0.0076 -0.0620 0.019 Uiso 1 1 calc R
C12 C 0.0494(4) -0.2190(3) 0.3015(2) 0.0283(8) Uani 1 1 d .
H31A H 0.1141 -0.2661 0.3466 0.034 Uiso 1 1 calc R
H31B H -0.0514 -0.2042 0.3324 0.034 Uiso 1 1 calc R
C13 C 0.0977(4) -0.1161(3) 0.2852(2) 0.0216(7) Uani 1 1 d .
C14 C 0.2613(4) -0.1320(3) 0.2764(3) 0.0404(10) Uani 1 1 d .
H49A H 0.3045 -0.1888 0.2272 0.061 Uiso 1 1 calc R
H49B H 0.2997 -0.1506 0.3427 0.061 Uiso 1 1 calc R
H49C H 0.2855 -0.0667 0.2536 0.061 Uiso 1 1 calc R
C15 C 0.0239(5) -0.0309(3) 0.3621(3) 0.0393(10) Uani 1 1 d .
H47A H 0.0478 0.0355 0.3430 0.059 Uiso 1 1 calc R
H47B H 0.0576 -0.0511 0.4294 0.059 Uiso 1 1 calc R
H47C H -0.0816 -0.0219 0.3637 0.059 Uiso 1 1 calc R
C16 C -0.2819(3) 0.4470(2) 0.5462(2) 0.0164(6) Uani 1 1 d .
H20 H -0.3006 0.5050 0.5925 0.020 Uiso 1 1 calc R
C17 C -0.3851(3) 0.3899(3) 0.5402(2) 0.0205(7) Uani 1 1 d .
H41 H -0.4727 0.4081 0.5824 0.025 Uiso 1 1 calc R
C18 C -0.3605(3) 0.3059(3) 0.4725(2) 0.0215(7) Uani 1 1 d .
H24 H -0.4309 0.2661 0.4671 0.026 Uiso 1 1 calc R
C19 C -0.2302(3) 0.2809(2) 0.4122(2) 0.0189(7) Uani 1 1 d .
H38 H -0.2101 0.2238 0.3647 0.023 Uiso 1 1 calc R
C20 C -0.1313(3) 0.3409(2) 0.4231(2) 0.0137(6) Uani 1 1 d .
C21 C 0.0168(3) 0.3164(2) 0.3655(2) 0.0132(6) Uani 1 1 d .
C22 C 0.1335(3) 0.2854(2) 0.4404(2) 0.0145(6) Uani 1 1 d .
C23 C 0.2271(3) 0.1872(2) 0.4405(2) 0.0181(7) Uani 1 1 d .
H37 H 0.2262 0.1367 0.3891 0.022 Uiso 1 1 calc R
C24 C 0.3222(3) 0.1627(2) 0.5161(2) 0.0203(7) Uani 1 1 d .
H18 H 0.3868 0.0949 0.5182 0.024 Uiso 1 1 calc R
C25 C 0.3220(3) 0.2390(2) 0.5891(2) 0.0177(7) Uani 1 1 d .
H30 H 0.3854 0.2237 0.6425 0.021 Uiso 1 1 calc R
C26 C 0.2291(3) 0.3371(2) 0.5832(2) 0.0147(6) Uani 1 1 d .
H23 H 0.2319 0.3897 0.6319 0.018 Uiso 1 1 calc R
C27 C 0.0315(4) 0.2876(3) 0.1916(2) 0.0228(7) Uani 1 1 d .
H39A H -0.0689 0.3095 0.1700 0.027 Uiso 1 1 calc R
H39B H 0.0917 0.2379 0.1401 0.027 Uiso 1 1 calc R
C28 C 0.0937(3) 0.3829(2) 0.2046(2) 0.0175(7) Uani 1 1 d .
C29 C 0.2602(4) 0.3528(3) 0.2030(3) 0.0286(8) Uani 1 1 d .
H45A H 0.2945 0.4138 0.2238 0.043 Uiso 1 1 calc R
H45B H 0.3010 0.3303 0.1342 0.043 Uiso 1 1 calc R
H45C H 0.2915 0.2950 0.2499 0.043 Uiso 1 1 calc R
C30 C 0.0397(4) 0.4719(3) 0.1336(2) 0.0276(8) Uani 1 1 d .
H34A H -0.0665 0.4877 0.1350 0.041 Uiso 1 1 calc R
H34B H 0.0810 0.4513 0.0645 0.041 Uiso 1 1 calc R
H34C H 0.0697 0.5345 0.1551 0.041 Uiso 1 1 calc R
B1 B 0.5869(5) 0.5512(3) 0.2003(3) 0.0278(9) Uani 1 1 d .
B2 B 0.5520(5) 1.0384(3) 0.2894(3) 0.0258(9) Uani 1 1 d .

loop_
_atom_site_aniso_label
_atom_site_aniso_U_11
_atom_site_aniso_U_22
_atom_site_aniso_U_33
_atom_site_aniso_U_23
_atom_site_aniso_U_13
_atom_site_aniso_U_12
Fe1 0.0140(3) 0.0096(3) 0.0137(3) -0.0006(2) 0.0002(2) -0.0031(2)
Fe2 0.0132(3) 0.0093(3) 0.0132(3) -0.0007(2) -0.0005(2) -0.0030(2)
F1 0.085(2) 0.0433(16) 0.0589(17) 0.0141(13) -0.0323(15) -0.0039(15)
F2 0.0530(16) 0.0602(18) 0.0798(19) -0.0101(14) 0.0037(14) -0.0379(14)
F3 0.0809(18) 0.0328(13) 0.0352(13) -0.0049(10) 0.0093(12) -0.0201(13)
F4 0.0642(15) 0.0279(12) 0.0295(11) -0.0046(9) 0.0022(10) -0.0223(11)
F5 0.0261(10) 0.0242(11) 0.0238(10) 0.0034(8) -0.0015(8) -0.0071(8)
F6 0.0646(18) 0.0418(16) 0.0787(19) 0.0051(14) 0.0390(15) -0.0023(13)
F7 0.100(2) 0.112(3) 0.0511(17) 0.0523(17) -0.0420(16) -0.063(2)
F8 0.0837(19) 0.0492(16) 0.0530(15) -0.0217(12) 0.0217(14) -0.0469(15)
O1 0.0183(11) 0.0083(10) 0.0181(11) 0.0012(8) 0.0018(8) -0.0051(9)
O2 0.0285(13) 0.0128(11) 0.0184(11) 0.0031(9) -0.0030(9) -0.0060(10)
O3 0.0163(11) 0.0093(10) 0.0171(11) -0.0012(8) -0.0008(8) -0.0055(9)
O4 0.0244(12) 0.0120(11) 0.0141(10) -0.0032(8) -0.0016(9) -0.0047(9)
N1 0.0164(13) 0.0104(13) 0.0169(13) -0.0028(10) -0.0026(10) -0.0056(10)
N2 0.0168(13) 0.0107(13) 0.0136(12) -0.0024(10) 0.0011(10) -0.0019(10)
N3 0.0244(15) 0.0149(14) 0.0134(12) 0.0015(10) -0.0042(10) -0.0070(11)
N4 0.0149(13) 0.0124(13) 0.0149(12) 0.0006(10) 0.0010(10) -0.0055(10)
N5 0.0135(13) 0.0110(13) 0.0161(12) 0.0006(10) -0.0017(10) -0.0018(10)
N6 0.0235(14) 0.0107(13) 0.0128(12) -0.0004(10) -0.0025(10) -0.0065(11)
C1 0.0214(17) 0.0159(16) 0.0201(16) -0.0026(13) -0.0001(13) -0.0066(13)
C2 0.0182(17) 0.0172(17) 0.0276(18) -0.0080(14) 0.0029(13) -0.0036(14)
C3 0.0163(17) 0.0151(17) 0.0346(19) -0.0060(14) -0.0025(14) 0.0005(13)
C4 0.0219(17) 0.0123(16) 0.0289(18) 0.0035(13) -0.0053(14) -0.0032(14)
C5 0.0164(16) 0.0094(15) 0.0198(15) -0.0012(12) -0.0035(12) -0.0027(12)
C6 0.0214(17) 0.0115(15) 0.0152(15) 0.0032(12) -0.0027(12) -0.0048(13)
C7 0.0190(16) 0.0099(15) 0.0136(14) -0.0017(11) 0.0015(12) -0.0019(12)
C8 0.0237(17) 0.0148(16) 0.0164(15) 0.0020(12) 0.0006(12) -0.0057(13)
C9 0.0199(17) 0.0218(18) 0.0247(17) -0.0032(14) 0.0011(13) -0.0126(14)
C10 0.0158(16) 0.0176(17) 0.0220(16) -0.0023(13) -0.0024(12) -0.0052(13)
C11 0.0159(16) 0.0124(15) 0.0183(15) 0.0003(12) -0.0009(12) -0.0014(12)
C12 0.045(2) 0.0218(19) 0.0200(17) 0.0021(14) -0.0051(15) -0.0122(17)
C13 0.0278(18) 0.0194(17) 0.0186(16) 0.0064(13) -0.0068(13) -0.0061(14)
C14 0.031(2) 0.037(2) 0.058(3) 0.009(2) -0.0225(19) -0.0129(19)
C15 0.067(3) 0.036(2) 0.0181(18) -0.0038(16) 0.0030(18) -0.020(2)
C16 0.0163(16) 0.0174(16) 0.0156(15) -0.0003(12) -0.0007(12) -0.0044(13)
C17 0.0181(16) 0.0213(18) 0.0223(17) 0.0029(13) -0.0005(13) -0.0052(14)
C18 0.0212(17) 0.0204(17) 0.0270(17) 0.0038(14) -0.0049(13) -0.0120(14)
C19 0.0213(17) 0.0178(17) 0.0186(16) -0.0025(13) -0.0013(12) -0.0064(14)
C20 0.0157(15) 0.0103(15) 0.0152(14) 0.0002(11) -0.0019(11) -0.0031(12)
C21 0.0166(15) 0.0067(14) 0.0166(15) -0.0017(11) -0.0014(11) -0.0035(12)
C22 0.0153(15) 0.0134(15) 0.0155(15) -0.0002(12) -0.0007(12) -0.0050(12)
C23 0.0193(17) 0.0150(16) 0.0193(16) -0.0045(12) -0.0006(12) -0.0033(13)
C24 0.0201(17) 0.0153(16) 0.0226(16) 0.0042(13) -0.0017(13) 0.0013(13)
C25 0.0173(16) 0.0178(16) 0.0180(15) 0.0024(12) -0.0058(12) -0.0033(13)
C26 0.0143(15) 0.0145(16) 0.0157(14) -0.0012(12) 0.0003(11) -0.0048(12)
C27 0.0299(19) 0.0237(18) 0.0160(15) -0.0012(13) -0.0008(13) -0.0088(15)
C28 0.0230(17) 0.0179(17) 0.0125(14) -0.0040(12) -0.0005(12) -0.0068(14)
C29 0.0275(19) 0.029(2) 0.0285(19) -0.0050(15) 0.0052(15) -0.0069(16)
C30 0.039(2) 0.0250(19) 0.0190(17) 0.0032(14) -0.0035(15) -0.0072(16)
B1 0.033(2) 0.023(2) 0.031(2) -0.0006(17) -0.0047(17) -0.0128(18)
B2 0.033(2) 0.022(2) 0.023(2) -0.0016(16) -0.0021(16) -0.0091(18)

loop_
_atom_type_symbol
_atom_type_description
_atom_type_scat_dispersion_real
_atom_type_scat_dispersion_imag
_atom_type_scat_source
C C 0.0033 0.0016 'International Tables Vol C Tables 4.2.6.8 and 6.1.1.4'
H H 0.0000 0.0000 'International Tables Vol C Tables 4.2.6.8 and 6.1.1.4'
N N 0.0061 0.0033 'International Tables Vol C Tables 4.2.6.8 and 6.1.1.4'
O O 0.0106 0.0060 'International Tables Vol C Tables 4.2.6.8 and 6.1.1.4'
B B 0.0013 0.0007 'International Tables Vol C Tables 4.2.6.8 and 6.1.1.4'
Fe Fe 0.3463 0.8444 'International Tables Vol C Tables 4.2.6.8 and 6.1.1.4'
F F 0.0171 0.0103 'International Tables Vol C Tables 4.2.6.8 and 6.1.1.4'

loop_
_geom_angle_atom_site_label_1
_geom_angle_atom_site_label_2
_geom_angle_atom_site_label_3
_geom_angle
_geom_angle_site_symmetry_1
_geom_angle_site_symmetry_3
O1 Fe1 O1 180.00(12) . 2
O1 Fe1 N1 90.59(9) . 2
O1 Fe1 N1 89.41(9) 2 2
O1 Fe1 N1 89.41(9) . .
O1 Fe1 N1 90.59(9) 2 .
N1 Fe1 N1 180.0(2) 2 .
O1 Fe1 N2 88.31(9) . 2
O1 Fe1 N2 91.69(9) 2 2
N1 Fe1 N2 86.64(10) 2 2
N1 Fe1 N2 93.36(10) . 2
O1 Fe1 N2 91.69(9) . .
O1 Fe1 N2 88.31(9) 2 .
N1 Fe1 N2 93.36(10) 2 .
N1 Fe1 N2 86.64(10) . .
N2 Fe1 N2 180.00(11) 2 .
O3 Fe2 O3 180.0 . 2_566
O3 Fe2 N4 90.72(9) . 2_566
O3 Fe2 N4 89.28(9) 2_566 2_566
O3 Fe2 N4 89.28(9) . .
O3 Fe2 N4 90.72(9) 2_566 .
N4 Fe2 N4 180.0 2_566 .
O3 Fe2 N5 92.27(9) . .
O3 Fe2 N5 87.73(9) 2_566 .
N4 Fe2 N5 93.59(10) 2_566 .
N4 Fe2 N5 86.41(10) . .
O3 Fe2 N5 87.73(9) . 2_566
O3 Fe2 N5 92.27(9) 2_566 2_566
N4 Fe2 N5 86.41(10) 2_566 2_566
N4 Fe2 N5 93.59(10) . 2_566
N5 Fe2 N5 180.00(17) . 2_566
N3 O1 Fe1 117.58(16) . .
C6 O2 C12 109.6(2) . .
N6 O3 Fe2 117.50(16) . .
C21 O4 C27 109.0(2) . .
C5 N1 C1 118.4(3) . .
C5 N1 Fe1 119.02(19) . .
C1 N1 Fe1 122.5(2) . .
C11 N2 C7 117.5(3) . .
C11 N2 Fe1 123.3(2) . .
C7 N2 Fe1 119.2(2) . .
O1 N3 C6 119.7(2) . .
O1 N3 C13 122.9(2) . .
C6 N3 C13 112.0(2) . .
C26 N4 C22 118.0(3) . .
C26 N4 Fe2 123.0(2) . .
C22 N4 Fe2 119.0(2) . .
C20 N5 C16 117.7(3) . .
C20 N5 Fe2 118.98(19) . .
C16 N5 Fe2 123.3(2) . .
O3 N6 C21 119.5(2) . .
O3 N6 C28 123.3(2) . .
C21 N6 C28 111.1(2) . .
N1 C1 C2 121.6(3) . .
N1 C1 H1 119.2 . .
C2 C1 H1 119.2 . .
C3 C2 C1 119.6(3) . .
C3 C2 H21 120.2 . .
C1 C2 H21 120.2 . .
C2 C3 C4 118.8(3) . .
C2 C3 H36 120.6 . .
C4 C3 H36 120.6 . .
C5 C4 C3 118.8(3) . .
C5 C4 H33 120.6 . .
C3 C4 H33 120.6 . .
N1 C5 C4 122.7(3) . .
N1 C5 C6 114.4(2) . .
C4 C5 C6 122.9(3) . .
O2 C6 N3 103.7(2) . .
O2 C6 C7 113.5(2) . .
N3 C6 C7 107.3(2) . .
O2 C6 C5 111.0(2) . .
N3 C6 C5 111.1(2) . .
C7 C6 C5 110.0(2) . .
N2 C7 C8 123.0(3) . .
N2 C7 C6 114.2(3) . .
C8 C7 C6 122.8(3) . .
C7 C8 C9 118.4(3) . .
C7 C8 H27 120.8 . .
C9 C8 H27 120.8 . .
C10 C9 C8 118.8(3) . .
C10 C9 H25 120.6 . .
C8 C9 H25 120.6 . .
C11 C10 C9 119.8(3) . .
C11 C10 H44 120.1 . .
C9 C10 H44 120.1 . .
N2 C11 C10 122.6(3) . .
N2 C11 H19 118.7 . .
C10 C11 H19 118.7 . .
O2 C12 C13 105.8(2) . .
O2 C12 H31A 110.6 . .
C13 C12 H31A 110.6 . .
O2 C12 H31B 110.6 . .
C13 C12 H31B 110.6 . .
H31A C12 H31B 108.7 . .
N3 C13 C15 110.1(3) . .
N3 C13 C14 110.8(3) . .
C15 C13 C14 112.3(3) . .
N3 C13 C12 96.5(2) . .
C15 C13 C12 112.7(3) . .
C14 C13 C12 113.3(3) . .
C13 C14 H49A 109.5 . .
C13 C14 H49B 109.5 . .
H49A C14 H49B 109.5 . .
C13 C14 H49C 109.5 . .
H49A C14 H49C 109.5 . .
H49B C14 H49C 109.5 . .
C13 C15 H47A 109.5 . .
C13 C15 H47B 109.5 . .
H47A C15 H47B 109.5 . .
C13 C15 H47C 109.5 . .
H47A C15 H47C 109.5 . .
H47B C15 H47C 109.5 . .
N5 C16 C17 122.3(3) . .
N5 C16 H20 118.9 . .
C17 C16 H20 118.9 . .
C16 C17 C18 119.7(3) . .
C16 C17 H41 120.2 . .
C18 C17 H41 120.2 . .
C17 C18 C19 118.7(3) . .
C17 C18 H24 120.7 . .
C19 C18 H24 120.7 . .
C20 C19 C18 118.4(3) . .
C20 C19 H38 120.8 . .
C18 C19 H38 120.8 . .
N5 C20 C19 123.2(3) . .
N5 C20 C21 114.2(2) . .
C19 C20 C21 122.5(3) . .
O4 C21 N6 104.0(2) . .
O4 C21 C20 113.3(2) . .
N6 C21 C20 108.0(2) . .
O4 C21 C22 110.9(2) . .
N6 C21 C22 111.6(2) . .
C20 C21 C22 109.0(2) . .
N4 C22 C23 122.5(3) . .
N4 C22 C21 114.5(3) . .
C23 C22 C21 122.9(3) . .
C22 C23 C24 119.2(3) . .
C22 C23 H37 120.4 . .
C24 C23 H37 120.4 . .
C23 C24 C25 118.8(3) . .
C23 C24 H18 120.6 . .
C25 C24 H18 120.6 . .
C26 C25 C24 119.4(3) . .
C26 C25 H30 120.3 . .
C24 C25 H30 120.3 . .
N4 C26 C25 122.1(3) . .
N4 C26 H23 119.0 . .
C25 C26 H23 119.0 . .
O4 C27 C28 105.7(2) . .
O4 C27 H39A 110.6 . .
C28 C27 H39A 110.6 . .
O4 C27 H39B 110.6 . .
C28 C27 H39B 110.6 . .
H39A C27 H39B 108.7 . .
N6 C28 C30 110.7(2) . .
N6 C28 C27 96.5(2) . .
C30 C28 C27 114.7(3) . .
N6 C28 C29 110.1(2) . .
C30 C28 C29 111.6(3) . .
C27 C28 C29 112.3(3) . .
C28 C29 H45A 109.5 . .
C28 C29 H45B 109.5 . .
H45A C29 H45B 109.5 . .
C28 C29 H45C 109.5 . .
H45A C29 H45C 109.5 . .
H45B C29 H45C 109.5 . .
C28 C30 H34A 109.5 . .
C28 C30 H34B 109.5 . .
H34A C30 H34B 109.5 . .
C28 C30 H34C 109.5 . .
H34A C30 H34C 109.5 . .
H34B C30 H34C 109.5 . .
F2 B1 F4 110.9(3) . .
F2 B1 F1 110.0(3) . .
F4 B1 F1 108.4(3) . .
F2 B1 F3 109.4(3) . .
F4 B1 F3 109.5(3) . .
F1 B1 F3 108.7(3) . .
F7 B2 F8 110.1(3) . .
F7 B2 F5 109.7(3) . .
F8 B2 F5 111.1(3) . .
F7 B2 F6 108.3(3) . .
F8 B2 F6 108.2(3) . .
F5 B2 F6 109.5(3) . .

loop_
_geom_bond_atom_site_label_1
_geom_bond_atom_site_label_2
_geom_bond_distance
_geom_bond_site_symmetry_2
Fe1 O1 1.876(2) .
Fe1 O1 1.876(2) 2
Fe1 N1 1.973(2) 2
Fe1 N1 1.973(2) .
Fe1 N2 1.982(2) 2
Fe1 N2 1.982(2) .
Fe2 O3 1.8844(19) .
Fe2 O3 1.8844(19) 2_566
Fe2 N4 1.962(2) 2_566
Fe2 N4 1.962(2) .
Fe2 N5 1.989(2) .
Fe2 N5 1.989(2) 2_566
F1 B1 1.387(5) .
F2 B1 1.359(5) .
F3 B1 1.389(4) .
F4 B1 1.380(4) .
F5 B2 1.388(4) .
F6 B2 1.393(5) .
F7 B2 1.359(5) .
F8 B2 1.362(4) .
O1 N3 1.317(3) .
O2 C6 1.399(4) .
O2 C12 1.440(4) .
O3 N6 1.314(3) .
O4 C21 1.394(3) .
O4 C27 1.453(4) .
N1 C5 1.349(4) .
N1 C1 1.353(4) .
N2 C11 1.349(4) .
N2 C7 1.353(4) .
N3 C6 1.467(4) .
N3 C13 1.470(4) .
N4 C26 1.353(4) .
N4 C22 1.353(4) .
N5 C20 1.349(4) .
N5 C16 1.352(4) .
N6 C21 1.473(4) .
N6 C28 1.476(3) .
C1 C2 1.386(4) .
C1 H1 0.9500 .
C2 C3 1.382(5) .
C2 H21 0.9500 .
C3 C4 1.391(4) .
C3 H36 0.9500 .
C4 C5 1.377(4) .
C4 H33 0.9500 .
C5 C6 1.523(4) .
C6 C7 1.516(4) .
C7 C8 1.385(4) .
C8 C9 1.391(4) .
C8 H27 0.9500 .
C9 C10 1.378(4) .
C9 H25 0.9500 .
C10 C11 1.375(4) .
C10 H44 0.9500 .
C11 H19 0.9500 .
C12 C13 1.536(5) .
C12 H31A 0.9900 .
C12 H31B 0.9900 .
C13 C15 1.514(5) .
C13 C14 1.516(5) .
C14 H49A 0.9800 .
C14 H49B 0.9800 .
C14 H49C 0.9800 .
C15 H47A 0.9800 .
C15 H47B 0.9800 .
C15 H47C 0.9800 .
C16 C17 1.378(4) .
C16 H20 0.9500 .
C17 C18 1.382(4) .
C17 H41 0.9500 .
C18 C19 1.396(4) .
C18 H24 0.9500 .
C19 C20 1.379(4) .
C19 H38 0.9500 .
C20 C21 1.518(4) .
C21 C22 1.519(4) .
C22 C23 1.374(4) .
C23 C24 1.379(4) .
C23 H37 0.9500 .
C24 C25 1.388(4) .
C24 H18 0.9500 .
C25 C26 1.376(4) .
C25 H30 0.9500 .
C26 H23 0.9500 .
C27 C28 1.520(4) .
C27 H39A 0.9900 .
C27 H39B 0.9900 .
C28 C30 1.508(4) .
C28 C29 1.536(5) .
C29 H45A 0.9800 .
C29 H45B 0.9800 .
C29 H45C 0.9800 .
C30 H34A 0.9800 .
C30 H34B 0.9800 .
C30 H34C 0.9800 .
